data_4133207
loop_
_publ_author_name
'Taniguchi, Tohru'
'Suzuki, Takahiro'
'Satoh, Haruka'
'Shichibu, Yukatsu'
'Konishi, Katsuaki'
'Monde, Kenji'

_publ_section_title
;
 Preparation of Carbodiimides with One-Handed Axial Chirality.
;
_journal_issue 46
_journal_name_full 'Journal of the American Chemical Society'
_journal_page_first 15577
_journal_page_last 15581
_journal_paper_doi 10.1021/jacs.8b08969
_journal_volume 140
_journal_year 2018
_chemical_absolute_configuration unk
_chemical_formula_sum 'C15 H12 N2'
_chemical_formula_weight 220.27
_space_group_crystal_system orthorhombic
_space_group_IT_number 18
_space_group_name_Hall 'P 2 2ab'
_space_group_name_H-M_alt 'P 21 21 2'
_atom_sites_solution_hydrogens difmap
_cell_angle_alpha 90
_cell_angle_beta 90
_cell_angle_gamma 90
_cell_formula_units_Z 2
_cell_length_a 9.8881(15)
_cell_length_b 5.8140(9)
_cell_length_c 9.7349(15)
_cell_measurement_reflns_used 114
_cell_measurement_temperature 90.(2)
_cell_measurement_theta_max 22.2337
_cell_measurement_theta_min 2.0911
_cell_volume 559.65(15)
_computing_cell_refinement 'APEX3 v2017.3-0 (Bruker AXS)'
_computing_data_collection 'Bruker SMART APEXII'
_computing_molecular_graphics 'shelXle (C.B. Huebschle, rev 833)'
_computing_publication_material 'Generate Report (Bruker AXS)'
_computing_structure_refinement 'SHELXL-2016/6 (Sheldrick, 2016)'
_computing_structure_solution 'SHELXT 2014/5 (Sheldrick, 2014)'
_diffrn_ambient_temperature 90.(2)
_diffrn_detector_area_resol_mean 8.3333
_diffrn_measured_fraction_theta_full 0.999
_diffrn_measured_fraction_theta_max 0.999
_diffrn_measurement_device_type 'Bruker D8 goniometer'
_diffrn_measurement_method 'omega scans'
_diffrn_radiation_monochromator graphite
_diffrn_radiation_type 'Mo K\a'
_diffrn_radiation_wavelength 0.71073
_diffrn_reflns_av_R_equivalents 0.0309
_diffrn_reflns_av_unetI/netI 0.0407
_diffrn_reflns_limit_h_max 12
_diffrn_reflns_limit_h_min -12
_diffrn_reflns_limit_k_max 7
_diffrn_reflns_limit_k_min -7
_diffrn_reflns_limit_l_max 12
_diffrn_reflns_limit_l_min -4
_diffrn_reflns_number 3270
_diffrn_reflns_theta_full 27.53
_diffrn_reflns_theta_max 27.53
_diffrn_reflns_theta_min 2.09
_diffrn_source 'sealed tube'
_exptl_absorpt_coefficient_mu 0.078
_exptl_absorpt_correction_T_max 0.99
_exptl_absorpt_correction_T_min 0.77
_exptl_absorpt_correction_type multi-scan
_exptl_absorpt_process_details
;
SADABS-2016/2 - Bruker AXS area detector scaling and absorption correction
;
_exptl_crystal_colour colourless
_exptl_crystal_density_diffrn 1.307
_exptl_crystal_density_method 'not measured'
_exptl_crystal_description block
_exptl_crystal_F_000 232
_exptl_crystal_size_max 0.310
_exptl_crystal_size_mid 0.180
_exptl_crystal_size_min 0.080
_refine_diff_density_max 0.221
_refine_diff_density_min -0.191
_refine_ls_abs_structure_details
;

Flack x determined using 368 quotients [(I+)-(I-)]/[(I+)+(I-)]
(Parsons, Flack and Wagner, Acta Cryst. B69 (2013) 249-259).
;
_refine_ls_abs_structure_Flack -0.6(10)
_refine_ls_extinction_method none
_refine_ls_goodness_of_fit_ref 1.051
_refine_ls_hydrogen_treatment refall
_refine_ls_matrix_type full
_refine_ls_number_parameters 102
_refine_ls_number_reflns 1296
_refine_ls_number_restraints 0
_refine_ls_restrained_S_all 1.051
_refine_ls_R_factor_all 0.0526
_refine_ls_R_factor_gt 0.0351
_refine_ls_shift/su_max 0.000
_refine_ls_shift/su_mean 0.000
_refine_ls_structure_factor_coef Fsqd
_refine_ls_weighting_details 'w=1/[\s^2^(Fo^2^)+(0.0323P)^2^+0.0671P] where P=(Fo^2^+2Fc^2^)/3'
_refine_ls_weighting_scheme calc
_refine_ls_wR_factor_gt 0.0708
_refine_ls_wR_factor_ref 0.0784
_reflns_number_gt 1075
_reflns_number_total 1296
_reflns_threshold_expression 'I > 2\s(I)'
_cod_data_source_file ja8b08969_si_001.cif
_cod_data_source_block exp828
_cod_depositor_comments
;
The following automatic conversions were performed:

data item '_exptl_absorpt_correction_type' value 'Multi-Scan' was
changed to 'multi-scan' in accordance with the
/home/saulius/struct/COD-crude-data/automatic-downloads/DataCite-retrospective/ACS/depositions/lib/dictionaries/cif_core.dic
dictionary named 'cif_core.dic' version 2.4.2 last updated on
2011-04-26.

Automatic conversion script
Id: cif_fix_values 6909 2019-04-08 15:41:33Z antanas 
;
_cod_database_code 4133207

loop_
_space_group_symop_operation_xyz
'x, y, z'
'-x, -y, z'
'-x+1/2, y+1/2, -z'
'x+1/2, -y+1/2, -z'

loop_
_atom_site_type_symbol
_atom_site_label
_atom_site_fract_x
_atom_site_fract_y
_atom_site_fract_z
_atom_site_U_iso_or_equiv
_atom_site_adp_type
_atom_site_calc_flag
_atom_site_refinement_flags_adp
_atom_site_refinement_flags_occupancy
_atom_site_refinement_flags_posn
_atom_site_occupancy
C C1 0.1939(2) 0.4857(4) 0.2750(2) 0.0258(5) Uani d . . . 1
C C2 0.1621(2) 0.2990(4) 0.1922(2) 0.0285(5) Uani d . . . 1
C C3 0.2614(2) 0.1921(4) 0.1158(2) 0.0282(5) Uani d . . . 1
C C4 0.3937(2) 0.2723(4) 0.1231(2) 0.0250(5) Uani d . . . 1
C C5 0.42773(19) 0.4595(3) 0.2052(2) 0.0219(4) Uani d . . . 1
C C6 0.3257(2) 0.5692(3) 0.2827(2) 0.0238(5) Uani d . . . 1
C C7 0.3579(2) 0.7633(4) 0.3806(2) 0.0265(5) Uani d . . . 1
C C8 0.5 0.5 0.4870(3) 0.0253(6) Uani d T P S 1
H H1 0.123(2) 0.559(4) 0.329(2) 0.029(6) Uiso d . . . 1
H H2 0.069(2) 0.240(4) 0.190(2) 0.033(6) Uiso d . . . 1
H H3 0.244(2) 0.058(4) 0.058(2) 0.036(7) Uiso d . . . 1
H H4 0.464(2) 0.198(3) 0.068(2) 0.023(5) Uiso d . . . 1
H H5 0.276(2) 0.816(4) 0.429(3) 0.041(7) Uiso d . . . 1
H H6 0.396(2) 0.902(4) 0.331(2) 0.029(6) Uiso d . . . 1
N N1 0.45965(16) 0.6987(3) 0.48654(17) 0.0277(4) Uani d . . . 1

loop_
_atom_site_aniso_label
_atom_site_aniso_U_11
_atom_site_aniso_U_22
_atom_site_aniso_U_33
_atom_site_aniso_U_12
_atom_site_aniso_U_13
_atom_site_aniso_U_23
C1 0.0222(10) 0.0322(11) 0.0230(10) 0.0021(9) 0.0009(9) 0.0035(10)
C2 0.0227(10) 0.0353(11) 0.0276(11) -0.0045(9) -0.0039(9) 0.0036(10)
C3 0.0308(11) 0.0291(11) 0.0246(11) -0.0027(9) -0.0038(9) 0.0006(11)
C4 0.0260(10) 0.0268(11) 0.0223(10) 0.0032(9) -0.0009(9) 0.0009(9)
C5 0.0210(10) 0.0248(10) 0.0198(9) 0.0001(8) -0.0025(8) 0.0031(9)
C6 0.0249(10) 0.0257(10) 0.0207(9) 0.0006(8) -0.0016(9) 0.0017(9)
C7 0.0241(10) 0.0295(12) 0.0261(11) 0.0024(9) -0.0004(9) -0.0011(9)
C8 0.0199(13) 0.0398(18) 0.0162(14) -0.0009(13) 0 0
N1 0.0237(9) 0.0348(10) 0.0244(9) 0.0010(8) -0.0004(7) -0.0034(8)

loop_
_atom_type_symbol
_atom_type_description
_atom_type_scat_dispersion_real
_atom_type_scat_dispersion_imag
_atom_type_scat_source
C C 0.0033 0.0016 'International Tables Vol C Tables 4.2.6.8 and 6.1.1.4'
H H 0.0000 0.0000 'International Tables Vol C Tables 4.2.6.8 and 6.1.1.4'
N N 0.0061 0.0033 'International Tables Vol C Tables 4.2.6.8 and 6.1.1.4'

loop_
_geom_angle_atom_site_label_1
_geom_angle_atom_site_label_2
_geom_angle_atom_site_label_3
_geom_angle_site_symmetry_3
_geom_angle
C2 C1 C6 . 121.0(2)
C2 C1 H1 . 119.6(13)
C6 C1 H1 . 119.4(13)
C3 C2 C1 . 120.2(2)
C3 C2 H2 . 120.0(13)
C1 C2 H2 . 119.7(13)
C2 C3 C4 . 119.4(2)
C2 C3 H3 . 123.0(13)
C4 C3 H3 . 117.6(13)
C3 C4 C5 . 121.3(2)
C3 C4 H4 . 119.5(11)
C5 C4 H4 . 119.2(11)
C4 C5 C6 . 119.17(18)
C4 C5 C5 2_665 118.31(19)
C6 C5 C5 2_665 122.50(17)
C1 C6 C5 . 118.86(18)
C1 C6 C7 . 119.41(18)
C5 C6 C7 . 121.59(17)
N1 C7 C6 . 112.98(16)
N1 C7 H5 . 107.6(15)
C6 C7 H5 . 111.0(13)
N1 C7 H6 . 106.2(12)
C6 C7 H6 . 111.7(13)
H5 C7 H6 . 107.0(17)
N1 C8 N1 2_665 179.6(3)
C8 N1 C7 . 117.49(18)

loop_
_geom_bond_atom_site_label_1
_geom_bond_atom_site_label_2
_geom_bond_site_symmetry_2
_geom_bond_distance
C1 C2 . 1.389(3)
C1 C6 . 1.393(3)
C1 H1 . 0.97(2)
C2 C3 . 1.380(3)
C2 H2 . 0.98(2)
C3 C4 . 1.391(3)
C3 H3 . 0.98(2)
C4 C5 . 1.392(3)
C4 H4 . 0.98(2)
C5 C6 . 1.412(3)
C5 C5 2_665 1.505(4)
C6 C7 . 1.512(3)
C7 N1 . 1.489(3)
C7 H5 . 0.99(2)
C7 H6 . 1.01(2)
C8 N1 . 1.2222(19)
C8 N1 2_665 1.2222(19)
